data_4033240
loop_
_publ_author_name
'Reddy, Arava Amaranadha'
'Prasad, Kavirayani R.'

_publ_section_title
;
 Synthesis of \b-Amino Ketones by Addition of Aryl Methyl Ketones to
 Sulfinimines: Application to the Total Synthesis of HPA-12, Norsedamine,
 and Sedamine.
;
_journal_issue 24
_journal_name_full 'The Journal of organic chemistry'
_journal_page_first 13488
_journal_page_last 13499
_journal_paper_doi 10.1021/acs.joc.7b02611
_journal_volume 82
_journal_year 2017
_chemical_absolute_configuration ad
_chemical_formula_moiety 'C14 H21 N O2 S'
_chemical_formula_sum 'C14 H21 N O2 S'
_chemical_formula_weight 267.38
_space_group_crystal_system orthorhombic
_space_group_IT_number 19
_space_group_name_Hall 'P 2ac 2ab'
_space_group_name_H-M_alt 'P 21 21 21'
_symmetry_space_group_name_Hall 'P 2ac 2ab'
_symmetry_space_group_name_H-M 'P 21 21 21'
_atom_sites_solution_hydrogens mixed
_atom_sites_solution_primary direct
_audit_creation_date 2017-09-28
_audit_creation_method
;
Olex2 1.2
(compiled 2017.03.02 svn.r3394 for OlexSys, GUI svn.r5324)
;
_cell_angle_alpha 90
_cell_angle_beta 90
_cell_angle_gamma 90
_cell_formula_units_Z 4
_cell_length_a 9.4154(8)
_cell_length_b 12.7660(12)
_cell_length_c 13.1363(12)
_cell_measurement_reflns_used 2774
_cell_measurement_temperature 296(2)
_cell_measurement_theta_max 24.991
_cell_measurement_theta_min 2.225
_cell_volume 1578.9(2)
_computing_molecular_graphics 'Olex2 (Dolomanov et al., 2009)'
_computing_publication_material 'Olex2 (Dolomanov et al., 2009)'
_computing_structure_refinement 'ShelXL (Sheldrick, 2015)'
_computing_structure_solution 'ShelXS (Sheldrick, 2008)'
_diffrn_ambient_temperature 296(2)
_diffrn_detector_area_resol_mean 8
_diffrn_measured_fraction_theta_full 1.000
_diffrn_measured_fraction_theta_max 1.000
_diffrn_measurement_device_type 'Bruker SMART APEX CCD area detector'
_diffrn_measurement_method '\w and \f scans'
_diffrn_radiation_monochromator graphite
_diffrn_radiation_type MoK\a
_diffrn_radiation_wavelength 0.71073
_diffrn_reflns_av_R_equivalents 0.0589
_diffrn_reflns_av_unetI/netI 0.0254
_diffrn_reflns_Laue_measured_fraction_full 1.000
_diffrn_reflns_Laue_measured_fraction_max 1.000
_diffrn_reflns_limit_h_max 11
_diffrn_reflns_limit_h_min -11
_diffrn_reflns_limit_k_max 15
_diffrn_reflns_limit_k_min -15
_diffrn_reflns_limit_l_max 15
_diffrn_reflns_limit_l_min -15
_diffrn_reflns_number 33944
_diffrn_reflns_point_group_measured_fraction_full 1.000
_diffrn_reflns_point_group_measured_fraction_max 1.000
_diffrn_reflns_theta_full 24.991
_diffrn_reflns_theta_max 24.991
_diffrn_reflns_theta_min 2.225
_diffrn_source 'sealed tube'
_exptl_absorpt_coefficient_mu 0.200
_exptl_absorpt_correction_T_max 1.000
_exptl_absorpt_correction_T_min 0.95042
_exptl_absorpt_correction_type multi-scan
_exptl_absorpt_process_details
;
CrysAlisPro 1.171.38.46 (Rigaku Oxford Diffraction, 2015)
Empirical absorption correction using spherical harmonics,
 implemented in SCALE3 ABSPACK scaling algorithm.
;
_exptl_crystal_colour 'clear whiteish white'
_exptl_crystal_colour_lustre clear
_exptl_crystal_colour_modifier whiteish
_exptl_crystal_colour_primary white
_exptl_crystal_density_diffrn 1.125
_exptl_crystal_description block
_exptl_crystal_F_000 576
_exptl_crystal_size_max 0.21
_exptl_crystal_size_mid 0.17
_exptl_crystal_size_min 0.17
_refine_diff_density_max 0.121
_refine_diff_density_min -0.143
_refine_diff_density_rms 0.034
_refine_ls_abs_structure_details
;
 Flack x determined using 880 quotients [(I+)-(I-)]/[(I+)+(I-)]
 (Parsons, Flack and Wagner, Acta Cryst. B69 (2013) 249-259).
;
_refine_ls_abs_structure_Flack 0.03(3)
_refine_ls_extinction_method none
_refine_ls_goodness_of_fit_ref 1.070
_refine_ls_hydrogen_treatment mixed
_refine_ls_matrix_type full
_refine_ls_number_parameters 170
_refine_ls_number_reflns 2774
_refine_ls_number_restraints 0
_refine_ls_restrained_S_all 1.070
_refine_ls_R_factor_all 0.0475
_refine_ls_R_factor_gt 0.0355
_refine_ls_shift/su_max 0.000
_refine_ls_shift/su_mean 0.000
_refine_ls_structure_factor_coef Fsqd
_refine_ls_weighting_details 'w=1/[\s^2^(Fo^2^)+(0.0454P)^2^+0.0970P] where P=(Fo^2^+2Fc^2^)/3'
_refine_ls_weighting_scheme calc
_refine_ls_wR_factor_gt 0.0818
_refine_ls_wR_factor_ref 0.0870
_reflns_Friedel_coverage 0.728
_reflns_Friedel_fraction_full 1.000
_reflns_Friedel_fraction_max 1.000
_reflns_number_gt 2344
_reflns_number_total 2774
_reflns_threshold_expression 'I > 2\s(I)'
_cod_data_source_file jo7b02611_si_002.cif
_cod_data_source_block red_amar2e
_cod_depositor_comments 'Adding full bibliography for 4033240.cif.'
_cod_database_code 4033240
_shelx_shelxl_version_number 2014/7
_shelx_space_group_comment
;
The symmetry employed for this shelxl refinement is uniquely defined
by the following loop, which should always be used as a source of
symmetry information in preference to the above space-group names.
They are only intended as comments.
;
_olex2_refinement_description
;
1. Fixed Uiso
 At 1.2 times of:
  All C(H) groups, All C(H,H) groups, All N(H) groups
 At 1.5 times of:
  All C(H,H,H) groups
2.a Ternary CH refined with riding coordinates:
 C9(H9)
2.b Secondary CH2 refined with riding coordinates:
 C8(H8A,H8B)
2.c Aromatic/amide H refined with riding coordinates:
 C1(H1), C3(H3), C4(H4), C5(H5), C2(H2A)
2.d Idealised Me refined as rotating group:
 C10(H10A,H10B,H10C), C12(H12A,H12B,H12C), C13(H13A,H13B,H13C), C14(H14A,H14B,
 H14C)
;
_olex2_submission_special_instructions 'No special instructions were received'

loop_
_space_group_symop_operation_xyz
'x, y, z'
'x+1/2, -y+1/2, -z'
'-x, y+1/2, -z+1/2'
'-x+1/2, -y, z+1/2'

loop_
_atom_site_label
_atom_site_type_symbol
_atom_site_fract_x
_atom_site_fract_y
_atom_site_fract_z
_atom_site_U_iso_or_equiv
_atom_site_adp_type
_atom_site_occupancy
_atom_site_site_symmetry_order
_atom_site_calc_flag
_atom_site_refinement_flags_posn
S1 S 1.16480(6) 0.87560(5) 0.94980(5) 0.0556(2) Uani 1 1 d .
N2 N 1.0262(2) 0.85829(18) 1.02337(17) 0.0519(6) Uani 1 1 d .
H2 H 0.976(3) 0.811(2) 1.010(2) 0.062 Uiso 1 1 d R
C10 C 1.0808(4) 0.7795(3) 1.1916(2) 0.0848(11) Uani 1 1 d .
H10A H 1.0036 0.7308 1.1857 0.127 Uiso 1 1 calc GR
H10B H 1.0952 0.7969 1.2619 0.127 Uiso 1 1 calc GR
H10C H 1.1657 0.7484 1.1646 0.127 Uiso 1 1 calc GR
O1 O 1.26032(18) 0.78310(15) 0.94748(17) 0.0666(5) Uani 1 1 d .
C12 C 1.1945(5) 0.8968(5) 0.7503(3) 0.137(2) Uani 1 1 d .
H12A H 1.2402 0.9621 0.7658 0.206 Uiso 1 1 calc GR
H12B H 1.1564 0.8994 0.6826 0.206 Uiso 1 1 calc GR
H12C H 1.2624 0.8409 0.7550 0.206 Uiso 1 1 calc GR
C1 C 0.6574(3) 0.9700(2) 1.0382(2) 0.0652(8) Uani 1 1 d .
H1 H 0.6833 0.9014 1.0528 0.078 Uiso 1 1 calc R
O2 O 0.9742(3) 1.1002(2) 1.1181(3) 0.1081(9) Uani 1 1 d .
C3 C 0.4924(4) 1.0898(3) 0.9677(3) 0.0922(11) Uani 1 1 d .
H3 H 0.4062 1.1030 0.9356 0.111 Uiso 1 1 calc R
C4 C 0.5801(5) 1.1716(3) 0.9921(3) 0.0981(13) Uani 1 1 d .
H4 H 0.5538 1.2400 0.9768 0.118 Uiso 1 1 calc R
C5 C 0.7076(4) 1.1515(2) 1.0396(3) 0.0807(9) Uani 1 1 d .
H5 H 0.7683 1.2068 1.0549 0.097 Uiso 1 1 calc R
C9 C 1.0461(3) 0.8781(3) 1.1322(2) 0.0569(7) Uani 1 1 d .
H9 H 1.1256 0.9269 1.1400 0.068 Uiso 1 1 calc R
C2 C 0.5298(4) 0.9893(3) 0.9900(3) 0.0840(10) Uani 1 1 d .
H2A H 0.4699 0.9342 0.9728 0.101 Uiso 1 1 calc R
C13 C 1.0013(5) 0.7744(4) 0.8056(3) 0.1092(15) Uani 1 1 d .
H13A H 1.0677 0.7181 0.8146 0.164 Uiso 1 1 calc GR
H13B H 0.9657 0.7735 0.7371 0.164 Uiso 1 1 calc GR
H13C H 0.9238 0.7661 0.8524 0.164 Uiso 1 1 calc GR
C14 C 0.9706(6) 0.9680(4) 0.8257(4) 0.140(2) Uani 1 1 d .
H14A H 0.8916 0.9512 0.8689 0.211 Uiso 1 1 calc GR
H14B H 0.9374 0.9801 0.7577 0.211 Uiso 1 1 calc GR
H14C H 1.0168 1.0300 0.8507 0.211 Uiso 1 1 calc GR
C11 C 1.0750(3) 0.8777(3) 0.8256(2) 0.0757(9) Uani 1 1 d .
C8 C 0.9126(3) 0.9314(3) 1.1719(2) 0.0645(8) Uani 1 1 d .
H8A H 0.8321 0.8849 1.1633 0.077 Uiso 1 1 calc R
H8B H 0.9234 0.9454 1.2441 0.077 Uiso 1 1 calc R
C7 C 0.8842(3) 1.0324(3) 1.1170(3) 0.0672(9) Uani 1 1 d .
C6 C 0.7467(3) 1.0504(2) 1.0649(2) 0.0569(7) Uani 1 1 d .

loop_
_atom_site_aniso_label
_atom_site_aniso_U_11
_atom_site_aniso_U_22
_atom_site_aniso_U_33
_atom_site_aniso_U_23
_atom_site_aniso_U_13
_atom_site_aniso_U_12
S1 0.0412(3) 0.0583(4) 0.0672(4) 0.0077(4) 0.0008(3) -0.0054(3)
N2 0.0413(11) 0.0609(16) 0.0536(13) -0.0024(11) -0.0039(9) -0.0089(11)
C10 0.077(2) 0.107(3) 0.071(2) 0.015(2) -0.0105(18) 0.027(2)
O1 0.0497(10) 0.0760(13) 0.0740(13) 0.0003(12) -0.0013(11) 0.0116(9)
C12 0.098(3) 0.235(6) 0.078(2) 0.049(3) 0.019(2) -0.012(4)
C1 0.0635(16) 0.0588(17) 0.0733(19) -0.0017(15) -0.0047(18) 0.0024(15)
O2 0.0854(17) 0.0709(16) 0.168(3) -0.0033(17) -0.0326(17) -0.0178(15)
C3 0.084(2) 0.105(3) 0.088(3) 0.008(2) -0.013(2) 0.023(2)
C4 0.108(3) 0.074(3) 0.113(3) 0.023(2) -0.005(3) 0.025(2)
C5 0.085(2) 0.058(2) 0.099(2) -0.0006(19) 0.001(2) 0.0061(17)
C9 0.0446(13) 0.0681(17) 0.0578(15) -0.0044(15) -0.0101(12) -0.0006(15)
C2 0.070(2) 0.089(3) 0.093(3) 0.0024(19) -0.0170(19) 0.004(2)
C13 0.101(3) 0.157(4) 0.070(3) -0.007(2) -0.021(2) -0.021(3)
C14 0.153(5) 0.163(5) 0.106(3) 0.040(3) -0.026(3) 0.068(4)
C11 0.0615(17) 0.104(3) 0.0613(17) 0.020(2) 0.0013(14) 0.011(2)
C8 0.0601(17) 0.078(2) 0.0553(16) -0.0058(15) -0.0049(14) 0.0075(16)
C7 0.0638(19) 0.059(2) 0.079(2) -0.0139(16) -0.0062(16) -0.0031(16)
C6 0.0605(17) 0.0520(17) 0.0582(17) -0.0042(14) 0.0040(15) 0.0048(13)

loop_
_atom_type_symbol
_atom_type_description
_atom_type_scat_dispersion_real
_atom_type_scat_dispersion_imag
_atom_type_scat_source
C C 0.0033 0.0016 'International Tables Vol C Tables 4.2.6.8 and 6.1.1.4'
H H 0.0000 0.0000 'International Tables Vol C Tables 4.2.6.8 and 6.1.1.4'
N N 0.0061 0.0033 'International Tables Vol C Tables 4.2.6.8 and 6.1.1.4'
O O 0.0106 0.0060 'International Tables Vol C Tables 4.2.6.8 and 6.1.1.4'
S S 0.1246 0.1234 'International Tables Vol C Tables 4.2.6.8 and 6.1.1.4'

loop_
_geom_angle_atom_site_label_1
_geom_angle_atom_site_label_2
_geom_angle_atom_site_label_3
_geom_angle
N2 S1 C11 99.16(13)
O1 S1 N2 112.77(12)
O1 S1 C11 105.80(15)
S1 N2 H2 116(2)
C9 N2 S1 116.82(16)
C9 N2 H2 116(2)
H10A C10 H10B 109.5
H10A C10 H10C 109.5
H10B C10 H10C 109.5
C9 C10 H10A 109.5
C9 C10 H10B 109.5
C9 C10 H10C 109.5
H12A C12 H12B 109.5
H12A C12 H12C 109.5
H12B C12 H12C 109.5
C11 C12 H12A 109.5
C11 C12 H12B 109.5
C11 C12 H12C 109.5
C2 C1 H1 119.4
C6 C1 H1 119.4
C6 C1 C2 121.1(3)
C4 C3 H3 119.6
C2 C3 H3 119.6
C2 C3 C4 120.8(4)
C3 C4 H4 120.3
C3 C4 C5 119.3(3)
C5 C4 H4 120.3
C4 C5 H5 119.5
C4 C5 C6 121.0(3)
C6 C5 H5 119.5
N2 C9 C10 112.8(3)
N2 C9 H9 108.0
N2 C9 C8 107.9(2)
C10 C9 H9 108.0
C10 C9 C8 111.9(3)
C8 C9 H9 108.0
C1 C2 H2A 120.3
C3 C2 C1 119.5(4)
C3 C2 H2A 120.3
H13A C13 H13B 109.5
H13A C13 H13C 109.5
H13B C13 H13C 109.5
C11 C13 H13A 109.5
C11 C13 H13B 109.5
C11 C13 H13C 109.5
H14A C14 H14B 109.5
H14A C14 H14C 109.5
H14B C14 H14C 109.5
C11 C14 H14A 109.5
C11 C14 H14B 109.5
C11 C14 H14C 109.5
C12 C11 S1 103.9(2)
C13 C11 S1 110.6(2)
C13 C11 C12 111.5(4)
C13 C11 C14 111.5(3)
C14 C11 S1 108.0(3)
C14 C11 C12 111.1(4)
C9 C8 H8A 109.3
C9 C8 H8B 109.3
H8A C8 H8B 108.0
C7 C8 C9 111.5(3)
C7 C8 H8A 109.3
C7 C8 H8B 109.3
O2 C7 C8 118.9(3)
O2 C7 C6 120.3(3)
C6 C7 C8 120.8(3)
C1 C6 C5 118.2(3)
C1 C6 C7 122.4(3)
C5 C6 C7 119.3(3)

loop_
_geom_bond_atom_site_label_1
_geom_bond_atom_site_label_2
_geom_bond_distance
S1 N2 1.639(2)
S1 O1 1.485(2)
S1 C11 1.837(3)
N2 H2 0.79(3)
N2 C9 1.464(4)
C10 H10A 0.9600
C10 H10B 0.9600
C10 H10C 0.9600
C10 C9 1.516(5)
C12 H12A 0.9600
C12 H12B 0.9600
C12 H12C 0.9600
C12 C11 1.518(5)
C1 H1 0.9300
C1 C2 1.380(5)
C1 C6 1.373(4)
O2 C7 1.211(4)
C3 H3 0.9300
C3 C4 1.369(6)
C3 C2 1.362(5)
C4 H4 0.9300
C4 C5 1.377(5)
C5 H5 0.9300
C5 C6 1.383(4)
C9 H9 0.9800
C9 C8 1.522(4)
C2 H2A 0.9300
C13 H13A 0.9600
C13 H13B 0.9600
C13 H13C 0.9600
C13 C11 1.513(6)
C14 H14A 0.9600
C14 H14B 0.9600
C14 H14C 0.9600
C14 C11 1.515(5)
C8 H8A 0.9700
C8 H8B 0.9700
C8 C7 1.500(5)
C7 C6 1.483(4)

loop_
_geom_torsion_atom_site_label_1
_geom_torsion_atom_site_label_2
_geom_torsion_atom_site_label_3
_geom_torsion_atom_site_label_4
_geom_torsion
S1 N2 C9 C10 -94.8(3)
S1 N2 C9 C8 141.1(2)
N2 S1 C11 C12 178.4(3)
N2 S1 C11 C13 -61.8(3)
N2 S1 C11 C14 60.4(3)
N2 C9 C8 C7 -59.0(3)
C10 C9 C8 C7 176.4(3)
O1 S1 N2 C9 83.4(2)
O1 S1 C11 C12 -64.6(4)
O1 S1 C11 C13 55.1(3)
O1 S1 C11 C14 177.4(3)
O2 C7 C6 C1 162.6(3)
O2 C7 C6 C5 -15.7(5)
C3 C4 C5 C6 -1.4(6)
C4 C3 C2 C1 0.4(6)
C4 C5 C6 C1 2.3(5)
C4 C5 C6 C7 -179.3(3)
C9 C8 C7 O2 -58.1(4)
C9 C8 C7 C6 123.8(3)
C2 C1 C6 C5 -1.9(5)
C2 C1 C6 C7 179.8(3)
C2 C3 C4 C5 0.1(6)
C11 S1 N2 C9 -165.1(2)
C8 C7 C6 C1 -19.3(4)
C8 C7 C6 C5 162.4(3)
C6 C1 C2 C3 0.6(5)
